data_7051086
loop_
_publ_author_name
'Grepioni, Fabrizia'
'Gladiali, Serafino'
'Scaccianoce, Laura'
'Ribeiro, Paulinha'
'Braga, Dario'

_publ_section_title
;
 Crystal engineering of chiral superstructures based on
 (R)-(+)-1,1'-bi-2-naphthol and the alkali derivatives of racemic
 (R,S)-1,1'-bi-2-naphthol
;
_journal_issue 5
_journal_name_full 'New Journal of Chemistry'
_journal_page_first 690
_journal_paper_doi 10.1039/b009665m
_journal_volume 25
_journal_year 2001
_chemical_formula_sum 'C50 H37 Co O4'
_chemical_formula_weight 760.73
_chemical_name_systematic
; 
? 
;
_space_group_IT_number 96
_symmetry_cell_setting tetragonal
_symmetry_space_group_name_Hall 'P 4nw 2abw'
_symmetry_space_group_name_H-M 'P 43 21 2'
_atom_sites_solution_hydrogens geom
_atom_sites_solution_primary direct
_atom_sites_solution_secondary difmap
_audit_creation_method SHELXL-97
_cell_angle_alpha 90.00
_cell_angle_beta 90.00
_cell_angle_gamma 90.00
_cell_formula_units_Z 8
_cell_length_a 14.3580(7)
_cell_length_b 14.3580(7)
_cell_length_c 37.944(2)
_cell_measurement_temperature 293(2)
_cell_volume 7822.2(7)
_computing_structure_refinement 'SHELXL-97 (Sheldrick, 1997)'
_computing_structure_solution 'SHELXS-97 (Sheldrick, 1990)'
_diffrn_ambient_temperature 293(2)
_diffrn_measured_fraction_theta_full 0.940
_diffrn_measured_fraction_theta_max 0.940
_diffrn_radiation_monochromator graphite
_diffrn_radiation_source 'fine-focus sealed tube'
_diffrn_radiation_type MoK\a
_diffrn_radiation_wavelength 0.71073
_diffrn_reflns_av_R_equivalents 0.3837
_diffrn_reflns_av_sigmaI/netI 0.8576
_diffrn_reflns_limit_h_max 21
_diffrn_reflns_limit_h_min -21
_diffrn_reflns_limit_k_max 21
_diffrn_reflns_limit_k_min -17
_diffrn_reflns_limit_l_max 59
_diffrn_reflns_limit_l_min -57
_diffrn_reflns_number 99054
_diffrn_reflns_theta_full 34.29
_diffrn_reflns_theta_max 34.29
_diffrn_reflns_theta_min 3.52
_exptl_absorpt_coefficient_mu 0.485
_exptl_absorpt_correction_T_max 1.00
_exptl_absorpt_correction_T_min 0.85
_exptl_absorpt_correction_type psi-scan
_exptl_crystal_colour yellow
_exptl_crystal_density_diffrn 1.292
_exptl_crystal_density_method 'not measured'
_exptl_crystal_F_000 3168
_refine_diff_density_max 1.019
_refine_diff_density_min -0.230
_refine_diff_density_rms 0.062
_refine_ls_abs_structure_details 'Flack H D (1983), Acta Cryst. A39, 876-881'
_refine_ls_abs_structure_Flack 0.01(3)
_refine_ls_extinction_method none
_refine_ls_goodness_of_fit_ref 0.644
_refine_ls_hydrogen_treatment mixed
_refine_ls_matrix_type full
_refine_ls_number_parameters 482
_refine_ls_number_reflns 15120
_refine_ls_number_restraints 0
_refine_ls_restrained_S_all 0.644
_refine_ls_R_factor_all 0.4191
_refine_ls_R_factor_gt 0.0629
_refine_ls_shift/su_max 0.007
_refine_ls_shift/su_mean 0.004
_refine_ls_structure_factor_coef Fsqd
_refine_ls_weighting_details 'calc w=1/[\s^2^(Fo^2^)+(0.0735P)^2^+0.0000P] where P=(Fo^2^+2Fc^2^)/3'
_refine_ls_weighting_scheme calc
_refine_ls_wR_factor_gt 0.1486
_refine_ls_wR_factor_ref 0.2076
_reflns_number_gt 2323
_reflns_number_total 15120
_reflns_threshold_expression >2sigma(I)
_cod_data_source_file b009665m.txt
_cod_data_source_block 1
_cod_depositor_comments
;
The following automatic conversions were performed:
'_symmetry_cell_setting' value 'Tetragonal' changed to 'tetragonal'
according to '/home/saulius/struct/CIF-dictionaries/cif_core.dic'
dictionary named 'cif_core.dic' version 2.4.1 from 2010-06-29.

Automatic conversion script
Id: cif_fix_enum 1527 2010-12-29 10:47:43Z saulius 
;
_cod_original_cell_volume 7822.3(7)
_cod_original_sg_symbol_H-M P4(3)2(1)2
_cod_database_code 7051086

loop_
_symmetry_equiv_pos_as_xyz
'x, y, z'
'-x, -y, z-1/2'
'-y-1/2, x-1/2, z-1/4'
'y-1/2, -x-1/2, z-3/4'
'-x-1/2, y-1/2, -z-1/4'
'x-1/2, -y-1/2, -z-3/4'
'y, x, -z'
'-y, -x, -z-1/2'

loop_
_atom_site_label
_atom_site_type_symbol
_atom_site_fract_x
_atom_site_fract_y
_atom_site_fract_z
_atom_site_U_iso_or_equiv
_atom_site_adp_type
_atom_site_occupancy
_atom_site_symmetry_multiplicity
_atom_site_calc_flag
_atom_site_refinement_flags
_atom_site_disorder_assembly
_atom_site_disorder_group
Co1 Co 0.35103(6) 0.83629(6) 0.991788(19) 0.0673(3) Uani 1 1 d . . .
C1 C 0.4019(6) 0.8267(8) 1.04113(17) 0.174(5) Uani 1 1 d G . .
H1 H 0.3745 0.7960 1.0601 0.209 Uiso 1 1 calc R . .
C2 C 0.4647(6) 0.7869(5) 1.0165(3) 0.158(5) Uani 1 1 d G . .
H2 H 0.4856 0.7256 1.0164 0.190 Uiso 1 1 calc R . .
C3 C 0.4899(4) 0.8571(11) 0.99190(18) 0.173(7) Uani 1 1 d G . .
H3 H 0.5303 0.8498 0.9729 0.207 Uiso 1 1 calc R . .
C4 C 0.4427(7) 0.9403(6) 1.0014(3) 0.166(6) Uani 1 1 d G . .
H4 H 0.4468 0.9971 0.9897 0.200 Uiso 1 1 calc R . .
C5 C 0.3883(5) 0.9215(7) 1.0318(3) 0.182(7) Uani 1 1 d G . .
H5 H 0.3504 0.9638 1.0436 0.218 Uiso 1 1 calc R . .
C6 C 0.2277(4) 0.7753(6) 0.99116(14) 0.110(3) Uani 1 1 d G . .
H6 H 0.1979 0.7471 1.0101 0.131 Uiso 1 1 calc R . .
C7 C 0.2887(5) 0.7309(3) 0.9670(2) 0.105(3) Uani 1 1 d G . .
H7 H 0.3059 0.6685 0.9673 0.126 Uiso 1 1 calc R . .
C8 C 0.3190(3) 0.7987(6) 0.94222(12) 0.088(2) Uani 1 1 d G . .
H8 H 0.3595 0.7883 0.9235 0.105 Uiso 1 1 calc R . .
C9 C 0.2767(5) 0.8849(4) 0.95111(18) 0.099(3) Uani 1 1 d G . .
H9 H 0.2846 0.9410 0.9392 0.119 Uiso 1 1 calc R . .
C10 C 0.2203(4) 0.8705(6) 0.98136(18) 0.097(3) Uani 1 1 d G . .
H10 H 0.1847 0.9155 0.9927 0.117 Uiso 1 1 calc R . .
C11 C 0.5132(4) 0.5197(5) 0.95596(16) 0.0553(18) Uani 1 1 d . . .
C12 C 0.4948(4) 0.4590(5) 0.98178(15) 0.0501(17) Uani 1 1 d . . .
C13 C 0.5119(4) 0.3617(5) 0.97731(14) 0.0525(16) Uani 1 1 d . . .
C14 C 0.4927(4) 0.2916(5) 1.00290(15) 0.0706(18) Uani 1 1 d . . .
H14 H 0.4664 0.3097 1.0242 0.085 Uiso 1 1 calc R . .
C15 C 0.5105(5) 0.2021(5) 0.9979(2) 0.093(3) Uani 1 1 d . . .
H15 H 0.4943 0.1585 1.0149 0.112 Uiso 1 1 calc R . .
C16 C 0.5554(6) 0.1728(5) 0.9654(2) 0.098(3) Uani 1 1 d . . .
H16 H 0.5756 0.1117 0.9624 0.118 Uiso 1 1 calc R . .
C17 C 0.5666(5) 0.2352(6) 0.94060(18) 0.086(2) Uani 1 1 d . . .
H17 H 0.5879 0.2154 0.9187 0.104 Uiso 1 1 calc R . .
C18 C 0.5481(4) 0.3295(5) 0.94527(15) 0.0594(18) Uani 1 1 d . . .
C19 C 0.5678(5) 0.3946(6) 0.91953(16) 0.075(2) Uani 1 1 d . . .
H19 H 0.5949 0.3738 0.8987 0.090 Uiso 1 1 calc R . .
C20 C 0.5501(4) 0.4872(5) 0.92275(15) 0.068(2) Uani 1 1 d . . .
H20 H 0.5613 0.5282 0.9042 0.082 Uiso 1 1 calc R . .
C21 C -0.0785(6) 0.2909(5) 0.84588(15) 0.0567(18) Uani 1 1 d . . .
C22 C -0.1628(7) 0.2832(5) 0.82801(16) 0.079(2) Uani 1 1 d . . .
H22 H -0.1761 0.2283 0.8160 0.094 Uiso 1 1 calc R . .
C23 C -0.2273(5) 0.3545(6) 0.82760(16) 0.079(2) Uani 1 1 d . . .
H23 H -0.2819 0.3477 0.8146 0.095 Uiso 1 1 calc R . .
C24 C -0.2110(6) 0.4407(6) 0.84729(17) 0.071(2) Uani 1 1 d . . .
C25 C -0.2729(5) 0.5116(6) 0.84920(18) 0.086(2) Uani 1 1 d . . .
H25 H -0.3283 0.5074 0.8366 0.103 Uiso 1 1 calc R . .
C26 C -0.2563(6) 0.5896(6) 0.8693(2) 0.093(3) Uani 1 1 d . . .
H26 H -0.2997 0.6377 0.8695 0.111 Uiso 1 1 calc R . .
C27 C -0.1753(6) 0.5974(5) 0.88931(17) 0.081(2) Uani 1 1 d . . .
H27 H -0.1650 0.6496 0.9033 0.098 Uiso 1 1 calc R . .
C28 C -0.1111(5) 0.5271(5) 0.88816(16) 0.069(2) Uani 1 1 d . . .
H28 H -0.0570 0.5316 0.9015 0.083 Uiso 1 1 calc R . .
C29 C -0.1266(5) 0.4448(5) 0.86612(16) 0.0596(18) Uani 1 1 d . . .
C30 C -0.0570(5) 0.3709(4) 0.86376(14) 0.0505(17) Uani 1 1 d . . .
C31 C 0.0343(5) 0.3781(4) 0.88141(14) 0.0480(16) Uani 1 1 d . . .
C32 C 0.0956(5) 0.4545(5) 0.87651(15) 0.0598(18) Uani 1 1 d . . .
C33 C 0.0764(5) 0.5300(5) 0.85333(17) 0.0675(19) Uani 1 1 d . . .
H33 H 0.0210 0.5307 0.8406 0.081 Uiso 1 1 calc R . .
C34 C 0.1406(7) 0.6040(5) 0.84935(18) 0.089(2) Uani 1 1 d . . .
H34 H 0.1276 0.6531 0.8342 0.107 Uiso 1 1 calc R . .
C35 C 0.2237(7) 0.6025(7) 0.8685(2) 0.107(3) Uani 1 1 d . . .
H35 H 0.2660 0.6510 0.8658 0.128 Uiso 1 1 calc R . .
C36 C 0.2439(7) 0.5328(8) 0.8906(2) 0.107(3) Uani 1 1 d . . .
H36 H 0.2984 0.5345 0.9038 0.129 Uiso 1 1 calc R . .
C37 C 0.1827(6) 0.4570(6) 0.89388(19) 0.074(2) Uani 1 1 d . . .
C38 C 0.2086(6) 0.3792(8) 0.9165(2) 0.098(3) Uani 1 1 d . . .
H38 H 0.2643 0.3810 0.9289 0.117 Uiso 1 1 calc R . .
C39 C 0.1539(7) 0.3069(6) 0.91940(16) 0.088(2) Uani 1 1 d . . .
H39 H 0.1726 0.2555 0.9326 0.106 Uiso 1 1 calc R . .
C40 C 0.0676(6) 0.3070(5) 0.90275(17) 0.066(2) Uani 1 1 d . . .
C41 C 0.0139(4) 1.0252(5) 0.95658(16) 0.0505(17) Uani 1 1 d . . .
C42 C 0.0424(4) 0.9979(5) 0.92242(16) 0.0634(19) Uani 1 1 d . . .
H42 H 0.0560 1.0431 0.9056 0.076 Uiso 1 1 calc R . .
C43 C 0.0500(5) 0.9076(6) 0.91405(16) 0.071(2) Uani 1 1 d . . .
H43 H 0.0710 0.8903 0.8918 0.085 Uiso 1 1 calc R . .
C44 C 0.0261(4) 0.8393(6) 0.93889(16) 0.0626(17) Uani 1 1 d . . .
C45 C 0.0326(5) 0.7437(6) 0.9317(2) 0.093(3) Uani 1 1 d . . .
H45 H 0.0523 0.7241 0.9095 0.112 Uiso 1 1 calc R . .
C46 C 0.0099(6) 0.6773(5) 0.9574(3) 0.099(3) Uani 1 1 d . . .
H46 H 0.0134 0.6142 0.9521 0.119 Uiso 1 1 calc R . .
C47 C -0.0172(6) 0.7045(6) 0.9901(2) 0.105(3) Uani 1 1 d . . .
H47 H -0.0316 0.6607 1.0073 0.126 Uiso 1 1 calc R . .
C48 C -0.0226(4) 0.7956(5) 0.99691(17) 0.076(2) Uani 1 1 d . . .
H48 H -0.0414 0.8128 1.0195 0.092 Uiso 1 1 calc R . .
C49 C -0.0027(4) 0.8675(5) 0.97328(14) 0.0499(16) Uani 1 1 d . . .
C50 C -0.0081(4) 0.9622(4) 0.98260(13) 0.0407(15) Uani 1 1 d . . .
O1 O 0.4960(3) 0.6109(3) 0.96045(10) 0.0760(14) Uani 1 1 d . . .
O2 O -0.0244(3) 0.2163(3) 0.84528(10) 0.0767(14) Uani 1 1 d . . .
O3 O 0.0158(3) 0.2267(3) 0.90707(9) 0.0836(15) Uani 1 1 d . . .
O4 O 0.0063(3) 1.1186(3) 0.96432(8) 0.0713(13) Uani 1 1 d . . .
H4A H 0.0093 1.1490 0.9460 0.107 Uiso 1 1 calc R . .
H101 H 0.508(3) 0.655(4) 0.9390(13) 0.060(15) Uiso 1 1 d . . .
H100 H -0.0079 0.2160 0.8777 0.050 Uiso 1 1 d . . .

loop_
_atom_site_aniso_label
_atom_site_aniso_U_11
_atom_site_aniso_U_22
_atom_site_aniso_U_33
_atom_site_aniso_U_23
_atom_site_aniso_U_13
_atom_site_aniso_U_12
Co1 0.0589(6) 0.0772(7) 0.0659(5) -0.0104(5) -0.0044(5) -0.0080(5)
C1 0.146(10) 0.295(19) 0.082(6) -0.087(10) -0.055(6) -0.004(11)
C2 0.164(12) 0.160(10) 0.151(10) -0.102(10) -0.096(9) 0.057(9)
C3 0.048(5) 0.37(2) 0.103(8) -0.133(12) 0.015(5) -0.006(10)
C4 0.112(10) 0.256(16) 0.131(9) -0.045(9) 0.003(7) -0.109(10)
C5 0.178(12) 0.111(9) 0.257(16) -0.129(9) -0.132(12) 0.064(9)
C6 0.062(6) 0.180(10) 0.087(6) -0.012(7) 0.003(5) -0.053(6)
C7 0.148(9) 0.055(5) 0.112(7) -0.017(6) -0.024(6) -0.022(6)
C8 0.075(6) 0.137(8) 0.050(4) -0.005(5) -0.003(4) 0.015(6)
C9 0.088(7) 0.131(9) 0.080(6) 0.024(5) -0.026(5) 0.015(6)
C10 0.055(5) 0.148(9) 0.089(6) -0.035(5) -0.002(5) -0.017(6)
C11 0.070(5) 0.053(5) 0.042(4) 0.010(4) 0.007(3) -0.003(4)
C12 0.046(4) 0.058(5) 0.046(4) -0.011(3) -0.012(3) -0.014(4)
C13 0.059(4) 0.053(5) 0.045(4) -0.005(3) -0.011(3) -0.004(4)
C14 0.102(6) 0.053(5) 0.057(4) 0.004(4) 0.011(4) -0.024(4)
C15 0.124(7) 0.036(5) 0.119(7) 0.013(5) -0.011(5) -0.019(5)
C16 0.149(8) 0.057(6) 0.090(6) -0.020(5) -0.017(5) -0.008(5)
C17 0.123(7) 0.083(7) 0.054(5) -0.007(5) -0.005(5) -0.009(5)
C18 0.091(5) 0.040(5) 0.048(4) 0.000(4) -0.012(3) 0.009(4)
C19 0.100(6) 0.074(6) 0.052(4) -0.020(4) 0.001(4) 0.022(5)
C20 0.081(5) 0.088(6) 0.036(4) 0.001(4) 0.005(4) 0.006(5)
C21 0.092(6) 0.047(5) 0.031(4) 0.005(3) 0.004(4) -0.014(4)
C22 0.126(8) 0.060(5) 0.049(4) -0.012(4) 0.015(5) -0.017(6)
C23 0.085(6) 0.092(7) 0.060(4) 0.002(5) 0.000(4) -0.021(6)
C24 0.071(6) 0.084(7) 0.058(5) 0.023(4) -0.002(4) 0.009(5)
C25 0.074(6) 0.118(7) 0.066(5) 0.014(5) -0.002(4) 0.031(6)
C26 0.112(7) 0.096(7) 0.070(5) -0.001(5) 0.026(5) 0.031(5)
C27 0.102(7) 0.089(6) 0.053(4) -0.010(4) -0.001(5) 0.015(5)
C28 0.069(5) 0.075(6) 0.063(4) 0.006(4) 0.015(3) 0.006(4)
C29 0.077(6) 0.052(5) 0.049(4) 0.017(4) 0.014(4) -0.009(4)
C30 0.073(5) 0.042(5) 0.037(3) 0.009(3) 0.014(3) 0.000(4)
C31 0.068(5) 0.037(4) 0.039(4) 0.003(3) -0.005(3) 0.000(4)
C32 0.079(6) 0.064(5) 0.037(4) -0.003(4) 0.015(4) 0.003(4)
C33 0.066(5) 0.065(5) 0.071(4) -0.010(4) 0.020(4) -0.002(4)
C34 0.130(8) 0.069(6) 0.069(5) 0.001(4) 0.024(5) -0.026(5)
C35 0.113(9) 0.108(8) 0.099(7) -0.041(6) 0.033(6) -0.038(6)
C36 0.102(8) 0.141(10) 0.079(6) -0.013(6) 0.002(5) 0.011(8)
C37 0.082(7) 0.071(6) 0.069(5) -0.004(5) 0.005(5) -0.004(5)
C38 0.103(7) 0.108(8) 0.083(6) -0.048(6) 0.002(5) 0.012(7)
C39 0.139(8) 0.073(6) 0.051(4) -0.002(4) -0.023(5) 0.000(6)
C40 0.089(6) 0.062(6) 0.048(4) -0.014(4) 0.009(4) 0.002(5)
C41 0.051(4) 0.054(5) 0.047(4) -0.004(4) 0.001(3) 0.007(4)
C42 0.071(5) 0.070(6) 0.049(4) 0.012(4) -0.002(4) 0.000(4)
C43 0.106(6) 0.068(6) 0.039(4) -0.007(4) -0.009(4) 0.015(5)
C44 0.052(4) 0.062(5) 0.074(5) -0.011(5) -0.023(3) -0.005(4)
C45 0.114(7) 0.080(7) 0.086(6) -0.032(5) -0.040(5) 0.025(5)
C46 0.142(8) 0.036(5) 0.119(7) -0.024(5) -0.012(6) -0.003(5)
C47 0.161(8) 0.062(6) 0.091(6) 0.009(5) -0.005(6) -0.032(6)
C48 0.082(5) 0.063(6) 0.083(5) -0.025(5) -0.007(4) -0.004(4)
C49 0.060(4) 0.054(5) 0.036(3) 0.002(3) -0.005(3) -0.010(4)
C50 0.047(4) 0.040(4) 0.036(3) 0.008(3) -0.006(3) 0.002(3)
O1 0.122(4) 0.052(3) 0.053(3) 0.009(2) 0.014(3) 0.009(3)
O2 0.124(4) 0.049(3) 0.057(3) -0.004(2) 0.011(2) 0.005(3)
O3 0.130(4) 0.070(3) 0.051(3) 0.021(2) 0.008(3) 0.024(3)
O4 0.104(4) 0.065(3) 0.045(2) 0.012(2) 0.019(2) 0.006(3)

loop_
_atom_type_symbol
_atom_type_description
_atom_type_scat_dispersion_real
_atom_type_scat_dispersion_imag
_atom_type_scat_source
C C 0.0033 0.0016 'International Tables Vol C Tables 4.2.6.8 and 6.1.1.4'
H H 0.0000 0.0000 'International Tables Vol C Tables 4.2.6.8 and 6.1.1.4'
O O 0.0106 0.0060 'International Tables Vol C Tables 4.2.6.8 and 6.1.1.4'
Co Co 0.3494 0.9721 'International Tables Vol C Tables 4.2.6.8 and 6.1.1.4'

loop_
_geom_angle_atom_site_label_1
_geom_angle_atom_site_label_2
_geom_angle_atom_site_label_3
_geom_angle
_geom_angle_site_symmetry_1
_geom_angle_site_symmetry_3
_geom_angle_publ_flag
C6 Co1 C10 42.08(9) . . ?
C6 Co1 C7 41.93(9) . . ?
C10 Co1 C7 70.65(10) . . ?
C6 Co1 C9 70.58(11) . . ?
C10 Co1 C9 41.78(9) . . ?
C7 Co1 C9 70.21(10) . . ?
C6 Co1 C8 70.41(10) . . ?
C10 Co1 C8 70.31(10) . . ?
C7 Co1 C8 41.55(9) . . ?
C9 Co1 C8 41.46(8) . . ?
C6 Co1 C2 125.2(4) . . ?
C10 Co1 C2 161.8(5) . . ?
C7 Co1 C2 108.4(2) . . ?
C9 Co1 C2 156.1(5) . . ?
C8 Co1 C2 121.7(3) . . ?
C6 Co1 C3 162.2(5) . . ?
C10 Co1 C3 154.3(5) . . ?
C7 Co1 C3 123.8(4) . . ?
C9 Co1 C3 118.5(4) . . ?
C8 Co1 C3 105.5(2) . . ?
C2 Co1 C3 41.29(11) . . ?
C6 Co1 C1 107.8(2) . . ?
C10 Co1 C1 123.1(4) . . ?
C7 Co1 C1 123.3(3) . . ?
C9 Co1 C1 159.0(5) . . ?
C8 Co1 C1 159.1(4) . . ?
C2 Co1 C1 41.31(10) . . ?
C3 Co1 C1 69.49(12) . . ?
C6 Co1 C4 155.8(5) . . ?
C10 Co1 C4 118.0(4) . . ?
C7 Co1 C4 159.5(5) . . ?
C9 Co1 C4 103.2(2) . . ?
C8 Co1 C4 121.0(4) . . ?
C2 Co1 C4 69.42(12) . . ?
C3 Co1 C4 41.15(10) . . ?
C1 Co1 C4 69.35(11) . . ?
C6 Co1 C5 120.9(4) . . ?
C10 Co1 C5 104.5(2) . . ?
C7 Co1 C5 158.8(4) . . ?
C9 Co1 C5 120.6(4) . . ?
C8 Co1 C5 157.8(4) . . ?
C2 Co1 C5 69.45(11) . . ?
C3 Co1 C5 69.34(12) . . ?
C1 Co1 C5 41.19(9) . . ?
C4 Co1 C5 41.09(11) . . ?
C5 C1 C2 108.0 . . ?
C5 C1 Co1 69.7(2) . . ?
C2 C1 Co1 69.2(2) . . ?
C3 C2 C1 108.0 . . ?
C3 C2 Co1 69.6(2) . . ?
C1 C2 Co1 69.5(2) . . ?
C2 C3 C4 108.0 . . ?
C2 C3 Co1 69.1(2) . . ?
C4 C3 Co1 69.7(2) . . ?
C3 C4 C5 108.0 . . ?
C3 C4 Co1 69.2(2) . . ?
C5 C4 Co1 69.4(2) . . ?
C1 C5 C4 108.0 . . ?
C1 C5 Co1 69.1(2) . . ?
C4 C5 Co1 69.5(2) . . ?
C7 C6 C10 108.0 . . ?
C7 C6 Co1 69.73(19) . . ?
C10 C6 Co1 69.2(2) . . ?
C8 C7 C6 108.0 . . ?
C8 C7 Co1 69.85(18) . . ?
C6 C7 Co1 68.34(18) . . ?
C9 C8 C7 108.0 . . ?
C9 C8 Co1 69.0(2) . . ?
C7 C8 Co1 68.61(19) . . ?
C8 C9 C10 108.0 . . ?
C8 C9 Co1 69.58(19) . . ?
C10 C9 Co1 68.30(18) . . ?
C6 C10 C9 108.0 . . ?
C6 C10 Co1 68.76(19) . . ?
C9 C10 Co1 69.92(18) . . ?
C12 C11 O1 120.4(6) . . ?
C12 C11 C20 120.1(6) . . ?
O1 C11 C20 119.5(6) . . ?
C11 C12 C13 121.1(6) . . ?
C11 C12 C12 119.9(6) . 7_557 ?
C13 C12 C12 118.9(6) . 7_557 ?
C18 C13 C14 115.5(6) . . ?
C18 C13 C12 119.3(6) . . ?
C14 C13 C12 125.1(6) . . ?
C15 C14 C13 123.3(6) . . ?
C14 C15 C16 119.3(7) . . ?
C17 C16 C15 117.7(7) . . ?
C16 C17 C18 123.4(7) . . ?
C19 C18 C17 122.0(7) . . ?
C19 C18 C13 117.8(6) . . ?
C17 C18 C13 120.2(7) . . ?
C20 C19 C18 124.1(6) . . ?
C19 C20 C11 117.6(6) . . ?
O2 C21 C30 123.7(7) . . ?
O2 C21 C22 115.9(7) . . ?
C30 C21 C22 120.3(7) . . ?
C23 C22 C21 122.0(7) . . ?
C22 C23 C24 120.9(7) . . ?
C25 C24 C29 120.5(8) . . ?
C25 C24 C23 123.9(8) . . ?
C29 C24 C23 115.6(7) . . ?
C24 C25 C26 121.9(8) . . ?
C25 C26 C27 120.8(7) . . ?
C28 C27 C26 119.1(7) . . ?
C27 C28 C29 120.7(7) . . ?
C24 C29 C30 121.8(7) . . ?
C24 C29 C28 117.0(7) . . ?
C30 C29 C28 121.2(7) . . ?
C21 C30 C29 119.1(7) . . ?
C21 C30 C31 118.9(6) . . ?
C29 C30 C31 121.9(6) . . ?
C40 C31 C32 115.6(6) . . ?
C40 C31 C30 121.2(6) . . ?
C32 C31 C30 123.1(6) . . ?
C37 C32 C31 120.5(7) . . ?
C37 C32 C33 116.1(7) . . ?
C31 C32 C33 123.3(7) . . ?
C34 C33 C32 120.8(7) . . ?
C35 C34 C33 119.3(7) . . ?
C36 C35 C34 121.5(9) . . ?
C35 C36 C37 120.0(9) . . ?
C36 C37 C32 122.1(8) . . ?
C36 C37 C38 119.1(9) . . ?
C32 C37 C38 118.7(8) . . ?
C39 C38 C37 120.4(8) . . ?
C38 C39 C40 119.8(8) . . ?
O3 C40 C31 119.9(7) . . ?
O3 C40 C39 115.1(7) . . ?
C31 C40 C39 124.9(7) . . ?
O4 C41 C50 118.0(5) . . ?
O4 C41 C42 119.2(6) . . ?
C50 C41 C42 122.8(6) . . ?
C43 C42 C41 120.6(6) . . ?
C42 C43 C44 119.9(6) . . ?
C45 C44 C43 122.5(7) . . ?
C45 C44 C49 118.4(7) . . ?
C43 C44 C49 119.1(7) . . ?
C44 C45 C46 120.9(7) . . ?
C47 C46 C45 120.5(7) . . ?
C48 C47 C46 118.4(7) . . ?
C47 C48 C49 126.0(7) . . ?
C48 C49 C50 122.8(5) . . ?
C48 C49 C44 115.9(6) . . ?
C50 C49 C44 121.3(6) . . ?
C41 C50 C49 116.3(5) . . ?
C41 C50 C50 121.8(5) . 7_467 ?
C49 C50 C50 121.9(5) . 7_467 ?

loop_
_geom_bond_atom_site_label_1
_geom_bond_atom_site_label_2
_geom_bond_distance
_geom_bond_site_symmetry_2
_geom_bond_publ_flag
Co1 C6 1.975(5) . ?
Co1 C10 1.980(5) . ?
Co1 C7 1.993(5) . ?
Co1 C9 2.002(5) . ?
Co1 C8 2.010(4) . ?
Co1 C2 2.011(6) . ?
Co1 C3 2.017(6) . ?
Co1 C1 2.014(5) . ?
Co1 C4 2.024(6) . ?
Co1 C5 2.022(6) . ?
C1 C5 1.4200 . ?
C1 C2 1.4200 . ?
C2 C3 1.4200 . ?
C3 C4 1.4200 . ?
C4 C5 1.4200 . ?
C6 C7 1.4200 . ?
C6 C10 1.4200 . ?
C7 C8 1.4200 . ?
C8 C9 1.4200 . ?
C9 C10 1.4200 . ?
C11 C12 1.338(7) . ?
C11 O1 1.343(7) . ?
C11 C20 1.444(8) . ?
C12 C13 1.429(7) . ?
C12 C12 1.562(11) 7_557 ?
C13 C18 1.400(7) . ?
C13 C14 1.425(7) . ?
C14 C15 1.324(8) . ?
C15 C16 1.452(9) . ?
C16 C17 1.310(8) . ?
C17 C18 1.391(8) . ?
C18 C19 1.382(8) . ?
C19 C20 1.359(8) . ?
C21 O2 1.324(7) . ?
C21 C30 1.369(8) . ?
C21 C22 1.393(9) . ?
C22 C23 1.380(8) . ?
C23 C24 1.465(9) . ?
C24 C25 1.353(9) . ?
C24 C29 1.408(8) . ?
C25 C26 1.375(9) . ?
C26 C27 1.394(9) . ?
C27 C28 1.368(8) . ?
C28 C29 1.464(8) . ?
C29 C30 1.460(8) . ?
C30 C31 1.476(8) . ?
C31 C40 1.388(8) . ?
C31 C32 1.419(8) . ?
C32 C37 1.413(9) . ?
C32 C33 1.423(8) . ?
C33 C34 1.414(8) . ?
C34 C35 1.397(10) . ?
C35 C36 1.339(10) . ?
C36 C37 1.403(10) . ?
C37 C38 1.457(10) . ?
C38 C39 1.306(9) . ?
C39 C40 1.391(10) . ?
C40 O3 1.380(7) . ?
C41 O4 1.377(6) . ?
C41 C50 1.377(7) . ?
C41 C42 1.414(8) . ?
C42 C43 1.339(8) . ?
C43 C44 1.403(8) . ?
C44 C45 1.402(9) . ?
C44 C49 1.428(7) . ?
C45 C46 1.405(9) . ?
C46 C47 1.356(9) . ?
C47 C48 1.336(8) . ?
C48 C49 1.397(8) . ?
C49 C50 1.407(7) . ?
C50 C50 1.452(10) 7_467 ?
